data_1532385
loop_
_publ_author_name
'Yamane, H.'
'Sasaki, S.'
'Kubota, S.'
'Shimada, M.'
'Kajiwara, T.'

_publ_section_title
;
 Synthesis and crystal structure analysis of Sr8 Cu3 In4 N5 and Sr0.53
 Ba0.47 Cu N
;
_journal_name_full 'Journal of Solid State Chemistry'
_journal_page_first 265
_journal_page_last 272
_journal_volume 170
_journal_year 2003
_chemical_formula_sum 'Cu3 In4 N5 Sr8'
_chemical_name_systematic 'Sr8 Cu3 In4 N5'
_space_group_IT_number 71
_symmetry_space_group_name_Hall '-I 2 2'
_symmetry_space_group_name_H-M 'I m m m'
_cell_angle_alpha 90
_cell_angle_beta 90
_cell_angle_gamma 90
_cell_formula_units_Z 2
_cell_length_a 3.8161
_cell_length_b 12.437
_cell_length_c 18.902
_cell_volume 897.105
_citation_journal_id_ASTM JSSCBI
_cod_data_source_file Yamane_JSSCBI_2003_1471.cif
_cod_data_source_block Cu3In4N5Sr8
_cod_original_cell_volume 897.1047
_cod_database_code 1532385

loop_
_symmetry_equiv_pos_as_xyz
x,y,z
-x,-y,z
x,-y,-z
-x,y,-z
-x,-y,-z
x,y,-z
-x,y,z
x,-y,z
x+1/2,y+1/2,z+1/2
-x+1/2,-y+1/2,z+1/2
x+1/2,-y+1/2,-z+1/2
-x+1/2,y+1/2,-z+1/2
-x+1/2,-y+1/2,-z+1/2
x+1/2,y+1/2,-z+1/2
-x+1/2,y+1/2,z+1/2
x+1/2,-y+1/2,z+1/2

loop_
_atom_site_label
_atom_site_type_symbol
_atom_site_fract_x
_atom_site_fract_y
_atom_site_fract_z
_atom_site_occupancy
_atom_site_U_iso_or_equiv
In2 In 0 0.5 0.08264 1 0.0
N1 N 0 0.348 0.3057 1 0.0
Cu1 Cu 0.5 0 0.19238 1 0.0
Sr1 Sr 0.5 0.35201 0.21071 1 0.0
In1 In 0.5 0.64905 0 1 0.0
Cu2 Cu 0.5 0 0 1 0.0
Sr2 Sr 0.5 0.34742 0.40179 1 0.0
N2 N 0 0 0 1 0.0
